data_7041996
loop_
_publ_author_name
'Finger, Lars H.'
'Venker, Alexander'
'Schr\"oder, Fabian G'
'Sundermeyer, J\"org'

_publ_section_title
;
 New lithium borates with bistetrazolato(2-) and pyrazinediolato(2-)
 ligands - potentially interesting lithium electrolyte additives.
;
_journal_issue 9
_journal_name_full 'Dalton transactions (Cambridge, England : 2003)'
_journal_page_first 3014
_journal_page_last 3024
_journal_paper_doi 10.1039/c7dt00308k
_journal_volume 46
_journal_year 2017
_chemical_formula_moiety 'C10 H20 N2 O2 Si2'
_chemical_formula_sum 'C10 H20 N2 O2 Si2'
_chemical_formula_weight 256.46
_chemical_name_systematic 2,3-Bis(trimethylsilyloxy)pyrazine
_chemical_properties_physical ', Air-sensitive,Moisture-sensitive'
_space_group_crystal_system orthorhombic
_space_group_IT_number 61
_space_group_name_Hall '-P 2ac 2ab'
_space_group_name_H-M_alt 'P b c a'
_symmetry_space_group_name_Hall '-P 2ac 2ab'
_symmetry_space_group_name_H-M 'P b c a'
_atom_sites_solution_hydrogens geom
_atom_sites_solution_primary direct
_atom_sites_solution_secondary difmap
_audit_creation_method SHELXL-2014/6
_audit_update_record
;
2017-01-13 deposited with the CCDC.
2017-02-09 downloaded from the CCDC.
;
_cell_angle_alpha 90
_cell_angle_beta 90
_cell_angle_gamma 90
_cell_formula_units_Z 8
_cell_length_a 11.2602(6)
_cell_length_b 11.0540(5)
_cell_length_c 23.4337(11)
_cell_measurement_reflns_used 9986
_cell_measurement_temperature 100(2)
_cell_measurement_theta_max 27.1559
_cell_measurement_theta_min 2.5087
_cell_volume 2916.8(2)
_computing_cell_refinement
;
Bruker: APEX2 v2013.10-0, Bruker AXS Inc., 
Madison, Wisconsin, USA, 2012.
;
_computing_data_collection
;
Bruker: Bruker Instrument Service v3.0.26, Bruker AXS Inc., 
Madison, Wisconsin, USA, 2012.
;
_computing_data_reduction
;
Bruker: SAINT V8.27B, Bruker AXS Inc., 
Madison, Wisconsin, USA, 2012.
;
_computing_molecular_graphics
;
Mercury (C. F. Macrae, P. R. Edgington, P. McCabe, E. Pidcock, G. P. 
Shields, R. Taylor, M. Towler, 
J. van de Streek, J. Appl. Cryst. 2006,  39, 453-457.)
DIAMOND 4 (H. Putz, K. Brandenburg, Crystal Impact GbR, 
Kreuzherrenstr. 102, 53227 Bonn, Germany)
;
_computing_publication_material
;
WinGX 2014.1 (L.J. Farrugia, J. Appl. Cryst. 2012, 45, 849-854)
;
_computing_structure_refinement
;
SHELXL-2014/7 (G. M. Sheldrick, Acta Cryst. A 2008, 64, 112-122)
;
_computing_structure_solution
;
SIR2014 (M. C. Burla, R. Caliandro, B. Carrozzini, G. L. Cascarano, 
C. Cuocci, C. Giacovazzo, M. Mallamo, A. Mazzone and G. Polidori, 
J. Appl. Cryst. 2015, 48, 306-309.)
;
_diffrn_ambient_temperature 100(2)
_diffrn_detector_area_resol_mean 10.4167
_diffrn_measured_fraction_theta_full 1.000
_diffrn_measured_fraction_theta_max 1.000
_diffrn_measurement_device_type 'D8 Quest (Bruker AXS Inc.)'
_diffrn_measurement_method 'rotation method'
_diffrn_radiation_type MoK\a
_diffrn_radiation_wavelength 0.71073
_diffrn_reflns_av_R_equivalents 0.0631
_diffrn_reflns_av_unetI/netI 0.0202
_diffrn_reflns_Laue_measured_fraction_full 1.000
_diffrn_reflns_Laue_measured_fraction_max 1.000
_diffrn_reflns_limit_h_max 14
_diffrn_reflns_limit_h_min -14
_diffrn_reflns_limit_k_max 13
_diffrn_reflns_limit_k_min -14
_diffrn_reflns_limit_l_max 30
_diffrn_reflns_limit_l_min -30
_diffrn_reflns_number 49784
_diffrn_reflns_point_group_measured_fraction_full 1.000
_diffrn_reflns_point_group_measured_fraction_max 1.000
_diffrn_reflns_theta_full 25.000
_diffrn_reflns_theta_max 27.156
_diffrn_reflns_theta_min 2.509
_diffrn_source 'I\mS Microfocus Source'
_exptl_absorpt_coefficient_mu 0.234
_exptl_absorpt_correction_T_max 0.7455
_exptl_absorpt_correction_T_min 0.7040
_exptl_absorpt_correction_type multi-scan
_exptl_absorpt_process_details 'SADABS V2014/2 (Bruker AXS Inc.)'
_exptl_crystal_colour colourless
_exptl_crystal_density_diffrn 1.168
_exptl_crystal_density_method 'not measured'
_exptl_crystal_description block
_exptl_crystal_F_000 1104
_exptl_crystal_size_max 0.470
_exptl_crystal_size_mid 0.280
_exptl_crystal_size_min 0.220
_refine_diff_density_max 0.348
_refine_diff_density_min -0.317
_refine_diff_density_rms 0.046
_refine_ls_extinction_method none
_refine_ls_goodness_of_fit_ref 1.037
_refine_ls_hydrogen_treatment constr
_refine_ls_matrix_type full
_refine_ls_number_parameters 151
_refine_ls_number_reflns 3235
_refine_ls_number_restraints 0
_refine_ls_restrained_S_all 1.037
_refine_ls_R_factor_all 0.0339
_refine_ls_R_factor_gt 0.0271
_refine_ls_shift/su_max 0.000
_refine_ls_shift/su_mean 0.000
_refine_ls_structure_factor_coef Fsqd
_refine_ls_weighting_details 'w=1/[\s^2^(Fo^2^)+(0.0391P)^2^+0.8716P] where P=(Fo^2^+2Fc^2^)/3'
_refine_ls_weighting_scheme calc
_refine_ls_wR_factor_gt 0.0702
_refine_ls_wR_factor_ref 0.0727
_reflns_Friedel_coverage 0.000
_reflns_number_gt 2766
_reflns_number_total 3235
_reflns_threshold_expression 'I > 2\s(I)'
_cod_data_source_file c7dt00308k2.cif
_cod_data_source_block AVDPySiMe3
_cod_depositor_comments 'Adding full bibliography for 7041994--7042002.cif.'
_cod_database_code 7041996
_audit_contact_author 'Joerg Sundermeyer'
_shelx_space_group_comment
; 
The symmetry employed for this shelxl refinement is uniquely defined 
by the following loop, which should always be used as a source of 
symmetry information in preference to the above space-group names. 
They are only intended as comments. 
;
_shelx_estimated_absorpt_t_min 0.898
_shelx_estimated_absorpt_t_max 0.950
_shelxl_version_number 2014/6

loop_
_space_group_symop_operation_xyz
'x, y, z'
'-x+1/2, -y, z+1/2'
'x+1/2, -y+1/2, -z'
'-x, y+1/2, -z+1/2'
'-x, -y, -z'
'x-1/2, y, -z-1/2'
'-x-1/2, y-1/2, z'
'x, -y-1/2, z-1/2'

loop_
_atom_site_label
_atom_site_type_symbol
_atom_site_fract_x
_atom_site_fract_y
_atom_site_fract_z
_atom_site_U_iso_or_equiv
_atom_site_adp_type
_atom_site_occupancy
_atom_site_site_symmetry_order
_atom_site_calc_flag
_atom_site_refinement_flags_posn
_atom_site_refinement_flags_adp
C1 C 0.33938(9) 0.36505(10) 0.07279(5) 0.0108(2) Uani 1 1 d . .
C2 C 0.37454(9) 0.35617(10) 0.13102(5) 0.0117(2) Uani 1 1 d . .
C3 C 0.26532(11) 0.52374(12) 0.15037(5) 0.0197(3) Uani 1 1 d . .
H3 H 0.2382 0.5829 0.1767 0.024 Uiso 1 1 calc R U
C4 C 0.22860(11) 0.53048(11) 0.09504(5) 0.0180(3) Uani 1 1 d . .
H4 H 0.1750 0.5926 0.0841 0.022 Uiso 1 1 calc R U
C5 C 0.18573(12) 0.25535(12) -0.04235(6) 0.0218(3) Uani 1 1 d . .
H5A H 0.1555 0.2005 -0.0129 0.033 Uiso 1 1 calc R U
H5B H 0.1683 0.2218 -0.0801 0.033 Uiso 1 1 calc R U
H5C H 0.1473 0.3345 -0.0385 0.033 Uiso 1 1 calc R U
C6 C 0.42523(12) 0.13196(12) -0.05581(5) 0.0225(3) Uani 1 1 d . .
H6A H 0.5110 0.1414 -0.0503 0.034 Uiso 1 1 calc R U
H6B H 0.4088 0.1156 -0.0961 0.034 Uiso 1 1 calc R U
H6C H 0.3965 0.0643 -0.0326 0.034 Uiso 1 1 calc R U
C7 C 0.40913(13) 0.40665(12) -0.07161(5) 0.0240(3) Uani 1 1 d . .
H7A H 0.3733 0.4803 -0.0559 0.036 Uiso 1 1 calc R U
H7B H 0.3907 0.4008 -0.1124 0.036 Uiso 1 1 calc R U
H7C H 0.4954 0.4097 -0.0664 0.036 Uiso 1 1 calc R U
C8 C 0.60252(11) 0.10407(11) 0.19320(5) 0.0180(3) Uani 1 1 d . .
H8A H 0.5442 0.0430 0.1817 0.027 Uiso 1 1 calc R U
H8B H 0.6423 0.0779 0.2283 0.027 Uiso 1 1 calc R U
H8C H 0.6615 0.1142 0.1628 0.027 Uiso 1 1 calc R U
C9 C 0.43291(12) 0.24085(11) 0.27099(5) 0.0193(3) Uani 1 1 d . .
H9A H 0.3966 0.3199 0.2784 0.029 Uiso 1 1 calc R U
H9B H 0.4824 0.2176 0.3036 0.029 Uiso 1 1 calc R U
H9C H 0.3704 0.1803 0.2654 0.029 Uiso 1 1 calc R U
C10 C 0.62742(11) 0.38143(11) 0.21043(5) 0.0191(3) Uani 1 1 d . .
H10A H 0.6785 0.3834 0.1766 0.029 Uiso 1 1 calc R U
H10B H 0.6767 0.3744 0.2447 0.029 Uiso 1 1 calc R U
H10C H 0.5807 0.4561 0.2123 0.029 Uiso 1 1 calc R U
N1 N 0.26697(9) 0.45033(9) 0.05525(4) 0.0146(2) Uani 1 1 d . .
N2 N 0.33928(9) 0.43540(9) 0.16907(4) 0.0164(2) Uani 1 1 d . .
O1 O 0.38243(7) 0.28313(7) 0.03608(3) 0.01256(18) Uani 1 1 d . .
O2 O 0.44402(7) 0.26301(7) 0.14618(3) 0.01304(17) Uani 1 1 d . .
Si1 Si 0.34851(3) 0.27286(3) -0.03397(2) 0.01234(9) Uani 1 1 d . .
Si2 Si 0.52615(3) 0.24990(3) 0.20598(2) 0.01108(9) Uani 1 1 d . .

loop_
_atom_site_aniso_label
_atom_site_aniso_U_11
_atom_site_aniso_U_22
_atom_site_aniso_U_33
_atom_site_aniso_U_23
_atom_site_aniso_U_13
_atom_site_aniso_U_12
C1 0.0122(5) 0.0104(5) 0.0098(5) 0.0001(4) 0.0010(4) -0.0015(4)
C2 0.0123(5) 0.0110(5) 0.0117(5) 0.0014(4) -0.0008(4) 0.0002(4)
C3 0.0260(6) 0.0185(6) 0.0147(6) -0.0033(5) 0.0004(5) 0.0094(5)
C4 0.0216(6) 0.0150(6) 0.0173(6) 0.0002(5) -0.0014(5) 0.0074(5)
C5 0.0213(6) 0.0240(7) 0.0202(6) -0.0035(5) -0.0067(5) -0.0005(5)
C6 0.0301(7) 0.0201(6) 0.0172(6) -0.0069(5) -0.0011(5) 0.0057(5)
C7 0.0357(7) 0.0204(6) 0.0160(6) 0.0028(5) 0.0055(5) -0.0034(6)
C8 0.0219(6) 0.0156(6) 0.0164(6) 0.0014(5) -0.0027(5) 0.0063(5)
C9 0.0240(6) 0.0208(6) 0.0131(6) 0.0019(5) 0.0020(5) 0.0019(5)
C10 0.0190(6) 0.0173(6) 0.0210(6) -0.0011(5) -0.0039(5) -0.0030(5)
N1 0.0178(5) 0.0141(5) 0.0119(5) 0.0010(4) -0.0017(4) 0.0028(4)
N2 0.0215(5) 0.0166(5) 0.0110(5) -0.0015(4) -0.0008(4) 0.0053(4)
O1 0.0163(4) 0.0121(4) 0.0092(4) -0.0020(3) -0.0014(3) 0.0026(3)
O2 0.0165(4) 0.0115(4) 0.0111(4) -0.0002(3) -0.0041(3) 0.0037(3)
Si1 0.01682(16) 0.01171(16) 0.00848(16) -0.00090(11) -0.00092(12) 0.00020(12)
Si2 0.01291(16) 0.01114(15) 0.00919(16) 0.00053(11) -0.00211(11) 0.00131(12)

loop_
_atom_type_symbol
_atom_type_description
_atom_type_scat_dispersion_real
_atom_type_scat_dispersion_imag
_atom_type_scat_source
C C 0.0033 0.0016 'International Tables Vol C Tables 4.2.6.8 and 6.1.1.4'
H H 0.0000 0.0000 'International Tables Vol C Tables 4.2.6.8 and 6.1.1.4'
N N 0.0061 0.0033 'International Tables Vol C Tables 4.2.6.8 and 6.1.1.4'
O O 0.0106 0.0060 'International Tables Vol C Tables 4.2.6.8 and 6.1.1.4'
Si Si 0.0817 0.0704 'International Tables Vol C Tables 4.2.6.8 and 6.1.1.4'

loop_
_geom_angle_atom_site_label_1
_geom_angle_atom_site_label_2
_geom_angle_atom_site_label_3
_geom_angle
N1 C1 O1 120.62(10)
N1 C1 C2 121.48(10)
O1 C1 C2 117.90(10)
N2 C2 O2 120.61(10)
N2 C2 C1 121.42(10)
O2 C2 C1 117.97(10)
N2 C3 C4 122.21(11)
N2 C3 H3 118.9
C4 C3 H3 118.9
N1 C4 C3 121.43(11)
N1 C4 H4 119.3
C3 C4 H4 119.3
Si1 C5 H5A 109.5
Si1 C5 H5B 109.5
H5A C5 H5B 109.5
Si1 C5 H5C 109.5
H5A C5 H5C 109.5
H5B C5 H5C 109.5
Si1 C6 H6A 109.5
Si1 C6 H6B 109.5
H6A C6 H6B 109.5
Si1 C6 H6C 109.5
H6A C6 H6C 109.5
H6B C6 H6C 109.5
Si1 C7 H7A 109.5
Si1 C7 H7B 109.5
H7A C7 H7B 109.5
Si1 C7 H7C 109.5
H7A C7 H7C 109.5
H7B C7 H7C 109.5
Si2 C8 H8A 109.5
Si2 C8 H8B 109.5
H8A C8 H8B 109.5
Si2 C8 H8C 109.5
H8A C8 H8C 109.5
H8B C8 H8C 109.5
Si2 C9 H9A 109.5
Si2 C9 H9B 109.5
H9A C9 H9B 109.5
Si2 C9 H9C 109.5
H9A C9 H9C 109.5
H9B C9 H9C 109.5
Si2 C10 H10A 109.5
Si2 C10 H10B 109.5
H10A C10 H10B 109.5
Si2 C10 H10C 109.5
H10A C10 H10C 109.5
H10B C10 H10C 109.5
C1 N1 C4 116.85(10)
C2 N2 C3 116.55(10)
C1 O1 Si1 125.98(7)
C2 O2 Si2 127.34(7)
O1 Si1 C7 109.01(5)
O1 Si1 C6 102.68(5)
C7 Si1 C6 111.57(6)
O1 Si1 C5 109.49(5)
C7 Si1 C5 113.41(6)
C6 Si1 C5 110.12(6)
O2 Si2 C10 108.50(5)
O2 Si2 C8 101.27(5)
C10 Si2 C8 114.01(6)
O2 Si2 C9 112.17(5)
C10 Si2 C9 110.19(6)
C8 Si2 C9 110.44(6)

loop_
_geom_bond_atom_site_label_1
_geom_bond_atom_site_label_2
_geom_bond_distance
C1 N1 1.3124(14)
C1 O1 1.3397(13)
C1 C2 1.4243(15)
C2 N2 1.3115(14)
C2 O2 1.3411(13)
C3 N2 1.3562(15)
C3 C4 1.3629(17)
C3 H3 0.9500
C4 N1 1.3569(15)
C4 H4 0.9500
C5 Si1 1.8535(14)
C5 H5A 0.9800
C5 H5B 0.9800
C5 H5C 0.9800
C6 Si1 1.8532(13)
C6 H6A 0.9800
C6 H6B 0.9800
C6 H6C 0.9800
C7 Si1 1.8524(13)
C7 H7A 0.9800
C7 H7B 0.9800
C7 H7C 0.9800
C8 Si2 1.8513(12)
C8 H8A 0.9800
C8 H8B 0.9800
C8 H8C 0.9800
C9 Si2 1.8530(13)
C9 H9A 0.9800
C9 H9B 0.9800
C9 H9C 0.9800
C10 Si2 1.8507(12)
C10 H10A 0.9800
C10 H10B 0.9800
C10 H10C 0.9800
O1 Si1 1.6892(9)
O2 Si2 1.6852(8)

loop_
_geom_torsion_atom_site_label_1
_geom_torsion_atom_site_label_2
_geom_torsion_atom_site_label_3
_geom_torsion_atom_site_label_4
_geom_torsion
N1 C1 C2 N2 -2.44(17)
O1 C1 C2 N2 177.69(10)
N1 C1 C2 O2 176.73(10)
O1 C1 C2 O2 -3.15(15)
N2 C3 C4 N1 -1.8(2)
O1 C1 N1 C4 -179.23(10)
C2 C1 N1 C4 0.89(16)
C3 C4 N1 C1 1.10(18)
O2 C2 N2 C3 -177.39(10)
C1 C2 N2 C3 1.76(17)
C4 C3 N2 C2 0.24(19)
N1 C1 O1 Si1 -2.56(15)
C2 C1 O1 Si1 177.32(8)
N2 C2 O2 Si2 -18.05(15)
C1 C2 O2 Si2 162.78(8)
C1 O1 Si1 C7 67.57(10)
C1 O1 Si1 C6 -174.00(9)
C1 O1 Si1 C5 -57.02(10)
C2 O2 Si2 C10 -56.02(10)
C2 O2 Si2 C8 -176.30(9)
C2 O2 Si2 C9 65.95(10)
